data_4077003
loop_
_publ_author_name
'Zhang, Li-Yi'
'Chen, Jing-Lin'
'Shi, Lin-Xi'
'Chen, Zhong-Ning'

_publ_section_title
;
 Utilizing Diruthenium Components for the Design of Cyanide-Linked Tri-
 and Tetranuclear Organometallic Complexes with Multistep One-Electron
 Redox Processes
;
_journal_issue 26
_journal_name_full Organometallics
_journal_page_first 5919
_journal_paper_doi 10.1021/om0203983
_journal_volume 21
_journal_year 2002
_chemical_formula_sum 'C88 H75 Cl2 F6 N9 P2 Ru3 Sb'
_chemical_formula_weight 1930.37
_chemical_name_systematic
;
 ?
;
_space_group_IT_number 14
_symmetry_cell_setting monoclinic
_symmetry_space_group_name_Hall '-P 2yn'
_symmetry_space_group_name_H-M 'P 1 21/n 1'
_atom_sites_solution_hydrogens geom
_atom_sites_solution_primary direct
_atom_sites_solution_secondary difmap
_audit_creation_method SHELXL-97
_cell_angle_alpha 90.00
_cell_angle_beta 97.3760(10)
_cell_angle_gamma 90.00
_cell_formula_units_Z 4
_cell_length_a 13.7072(2)
_cell_length_b 18.5242(3)
_cell_length_c 34.91860(10)
_cell_measurement_reflns_used 7521
_cell_measurement_temperature 293(2)
_cell_measurement_theta_max 22.50
_cell_measurement_theta_min 1.18
_cell_volume 8792.98(19)
_computing_cell_refinement 'Siemens SMART & SAINT'
_computing_data_collection 'Siemens SMART'
_computing_data_reduction 'Siemens XPREP'
_computing_molecular_graphics 'Bruker SHELXTL'
_computing_publication_material 'Bruker SHELXTL'
_computing_structure_refinement 'Siemens SHELXTL'
_computing_structure_solution 'Siemens SHELXTL'
_diffrn_ambient_temperature 293(2)
_diffrn_measured_fraction_theta_full 1.000
_diffrn_measured_fraction_theta_max 1.000
_diffrn_measurement_device_type 'Siemens SMART CCD'
_diffrn_measurement_method 'phi and omega scans'
_diffrn_radiation_monochromator graphite
_diffrn_radiation_source 'fine-focus sealed tube'
_diffrn_radiation_type MoK\a
_diffrn_radiation_wavelength 0.71073
_diffrn_reflns_av_R_equivalents 0.0688
_diffrn_reflns_av_sigmaI/netI 0.0811
_diffrn_reflns_limit_h_max 14
_diffrn_reflns_limit_h_min -13
_diffrn_reflns_limit_k_max 13
_diffrn_reflns_limit_k_min -19
_diffrn_reflns_limit_l_max 37
_diffrn_reflns_limit_l_min -24
_diffrn_reflns_number 23956
_diffrn_reflns_theta_full 22.50
_diffrn_reflns_theta_max 22.50
_diffrn_reflns_theta_min 1.18
_diffrn_standards_decay_% none
_diffrn_standards_interval_count none
_diffrn_standards_interval_time none
_diffrn_standards_number none
_exptl_absorpt_coefficient_mu 0.967
_exptl_absorpt_correction_T_max 1.0000
_exptl_absorpt_correction_T_min .7485
_exptl_absorpt_correction_type empirical
_exptl_absorpt_process_details 'SADABS (Sheldrick, 1996)'
_exptl_crystal_colour brown
_exptl_crystal_density_diffrn 1.458
_exptl_crystal_density_method 'not measured'
_exptl_crystal_description prism
_exptl_crystal_F_000 3868
_exptl_crystal_size_max .30
_exptl_crystal_size_mid .20
_exptl_crystal_size_min .15
_refine_diff_density_max 1.347
_refine_diff_density_min -0.985
_refine_diff_density_rms 0.235
_refine_ls_extinction_method none
_refine_ls_goodness_of_fit_ref 1.228
_refine_ls_hydrogen_treatment mixed
_refine_ls_matrix_type full
_refine_ls_number_parameters 980
_refine_ls_number_reflns 11501
_refine_ls_number_restraints 3
_refine_ls_restrained_S_all 1.228
_refine_ls_R_factor_all 0.1443
_refine_ls_R_factor_gt 0.0886
_refine_ls_shift/su_max 0.000
_refine_ls_shift/su_mean 0.000
_refine_ls_structure_factor_coef Fsqd
_refine_ls_weighting_details 'calc w=1/[\s^2^(Fo^2^)+(0.0810P)^2^+98.2988P] where P=(Fo^2^+2Fc^2^)/3'
_refine_ls_weighting_scheme calc
_refine_ls_wR_factor_gt 0.2102
_refine_ls_wR_factor_ref 0.2589
_reflns_number_gt 7627
_reflns_number_total 11501
_reflns_threshold_expression >2sigma(I)
_cod_data_source_file om0203983.cif
_cod_data_source_block 3_(Complex_4)
_cod_depositor_comments
;
The following automatic conversions were performed:

'_symmetry_cell_setting' value 'Monoclinic' changed to 'monoclinic'
according to /home/saulius/struct/CIF-dictionaries/cif_core.dic
dictionary named 'cif_core.dic' version 2.4.1 from 2010-06-29.

Automatic conversion script
Id: cif_fix_values 1715 2011-07-08 13:25:40Z adriana 
;
_cod_original_sg_symbol_H-M P2(1)/n
_cod_database_code 4077003

loop_
_symmetry_equiv_pos_as_xyz
'x, y, z'
'-x+1/2, y+1/2, -z+1/2'
'-x, -y, -z'
'x-1/2, -y-1/2, z-1/2'

loop_
_atom_site_label
_atom_site_type_symbol
_atom_site_fract_x
_atom_site_fract_y
_atom_site_fract_z
_atom_site_U_iso_or_equiv
_atom_site_adp_type
_atom_site_occupancy
_atom_site_symmetry_multiplicity
_atom_site_calc_flag
_atom_site_refinement_flags
Sb Sb 1.09867(10) 0.89534(8) 0.35903(5) 0.0940(5) Uani 1 1 d .
Ru1 Ru 0.24786(8) 0.89622(6) 0.10473(3) 0.0413(3) Uani 1 1 d .
Ru2 Ru 0.37263(8) 0.87949(6) 0.15405(3) 0.0400(3) Uani 1 1 d .
Ru3 Ru 0.66749(8) 0.87819(6) 0.26664(4) 0.0450(3) Uani 1 1 d .
Cl1 Cl 0.5159(14) 0.4081(10) -0.0099(6) 0.338(9) Uiso 1 1 d D
Cl2 Cl 0.3664(13) 0.2816(11) -0.0373(6) 0.336(8) Uiso 1 1 d D
P1 P 0.5884(3) 0.8965(2) 0.32216(11) 0.0479(10) Uani 1 1 d .
P2 P 0.6861(3) 0.7532(2) 0.26759(11) 0.0445(9) Uani 1 1 d .
F1 F 1.068(2) 0.8289(14) 0.3226(6) 0.325(19) Uani 1 1 d .
F2 F 1.124(2) 0.9557(12) 0.3971(7) 0.299(16) Uani 1 1 d .
F3 F 1.1123(18) 0.8230(11) 0.3941(6) 0.240(11) Uani 1 1 d .
F4 F 1.082(4) 0.965(2) 0.3286(11) 0.65(3) Uani 1 1 d .
F5 F 0.9722(13) 0.8866(12) 0.3683(9) 0.261(13) Uani 1 1 d .
F6 F 1.2218(14) 0.8903(16) 0.3516(11) 0.329(18) Uani 1 1 d .
N1 N 0.4858(9) 0.8661(6) 0.2022(3) 0.047(3) Uani 1 1 d .
N11 N 0.3551(8) 0.9891(6) 0.1674(3) 0.045(3) Uani 1 1 d .
N21 N 0.1989(8) 0.9820(6) 0.1337(3) 0.043(3) Uani 1 1 d .
N31 N 0.4717(9) 0.9118(7) 0.1159(3) 0.052(3) Uani 1 1 d .
N41 N 0.3375(9) 0.9635(6) 0.0791(3) 0.050(3) Uani 1 1 d .
N51 N 0.3832(8) 0.7733(6) 0.1340(3) 0.046(3) Uani 1 1 d .
N61 N 0.2955(9) 0.8116(6) 0.0764(3) 0.050(3) Uani 1 1 d .
N71 N 0.2646(9) 0.8499(6) 0.1884(3) 0.045(3) Uani 1 1 d .
N81 N 0.1609(9) 0.8301(6) 0.1320(3) 0.050(3) Uani 1 1 d .
C1 C 0.5472(10) 0.8663(7) 0.2281(5) 0.041(4) Uani 1 1 d .
C01 C 0.439(3) 0.360(2) 0.0147(13) 0.29(2) Uiso 1 1 d D
H01A H 0.4709 0.3140 0.0219 0.351 Uiso 1 1 calc R
H01B H 0.4328 0.3854 0.0385 0.351 Uiso 1 1 calc R
C02 C 0.333(3) 0.342(3) -0.0048(13) 0.35(3) Uiso 1 1 d D
H02A H 0.2999 0.3841 -0.0171 0.416 Uiso 1 1 calc R
H02B H 0.2923 0.3207 0.0130 0.416 Uiso 1 1 calc R
C11 C 0.0984(11) 0.9994(7) 0.1296(5) 0.051(4) Uani 1 1 d .
C12 C 0.2651(10) 1.0209(7) 0.1574(4) 0.038(3) Uani 1 1 d .
C13 C 0.2502(10) 1.0934(8) 0.1695(4) 0.046(4) Uani 1 1 d .
H13A H 0.1872 1.1128 0.1670 0.056 Uiso 1 1 calc R
C14 C 0.3276(14) 1.1335(8) 0.1844(5) 0.066(5) Uani 1 1 d .
H14A H 0.3189 1.1819 0.1902 0.080 Uiso 1 1 calc R
C15 C 0.4218(11) 1.1020(9) 0.1915(4) 0.057(4) Uani 1 1 d .
H15A H 0.4760 1.1295 0.2015 0.068 Uiso 1 1 calc R
C16 C 0.4324(10) 1.0302(8) 0.1834(4) 0.047(4) Uani 1 1 d .
H16A H 0.4940 1.0089 0.1890 0.056 Uiso 1 1 calc R
C22 C 0.0495(12) 1.0144(8) 0.0928(5) 0.060(4) Uani 1 1 d .
H22A H 0.0865 1.0185 0.0724 0.072 Uiso 1 1 calc R
C23 C -0.0501(16) 1.0235(10) 0.0854(7) 0.090(6) Uani 1 1 d .
H23A H -0.0812 1.0332 0.0607 0.108 Uiso 1 1 calc R
C24 C -0.1022(15) 1.0175(10) 0.1165(10) 0.101(8) Uani 1 1 d .
H24A H -0.1703 1.0219 0.1121 0.121 Uiso 1 1 calc R
C25 C 0.0444(13) 0.9963(9) 0.1602(6) 0.072(5) Uani 1 1 d .
H25A H 0.0761 0.9881 0.1850 0.086 Uiso 1 1 calc R
C26 C -0.0588(16) 1.0053(11) 0.1542(8) 0.097(7) Uani 1 1 d .
H26A H -0.0962 1.0033 0.1746 0.117 Uiso 1 1 calc R
C32 C 0.4362(11) 0.9551(8) 0.0852(4) 0.049(4) Uani 1 1 d .
C33 C 0.5060(14) 0.9852(9) 0.0620(5) 0.070(5) Uani 1 1 d .
H33A H 0.4862 1.0170 0.0420 0.085 Uiso 1 1 calc R
C34 C 0.6050(15) 0.9648(12) 0.0708(7) 0.091(7) Uani 1 1 d .
H34A H 0.6507 0.9847 0.0563 0.109 Uiso 1 1 calc R
C35 C 0.6375(15) 0.9172(11) 0.0995(6) 0.079(5) Uani 1 1 d .
H35A H 0.7026 0.9019 0.1038 0.094 Uiso 1 1 calc R
C36 C 0.5685(12) 0.8933(8) 0.1215(5) 0.061(4) Uani 1 1 d .
H36A H 0.5893 0.8621 0.1418 0.073 Uiso 1 1 calc R
C41 C 0.2984(11) 1.0256(7) 0.0577(4) 0.047(4) Uani 1 1 d .
C42 C 0.3190(13) 1.0947(9) 0.0721(5) 0.072(5) Uani 1 1 d .
H42A H 0.3640 1.1016 0.0941 0.086 Uiso 1 1 calc R
C43 C 0.2714(17) 1.1535(10) 0.0532(6) 0.096(7) Uani 1 1 d .
H43A H 0.2849 1.1995 0.0630 0.115 Uiso 1 1 calc R
C44 C 0.2072(18) 1.1459(12) 0.0214(6) 0.106(8) Uani 1 1 d .
H44A H 0.1733 1.1856 0.0101 0.127 Uiso 1 1 calc R
C45 C 0.1920(17) 1.0772(13) 0.0056(6) 0.108(8) Uani 1 1 d .
H45A H 0.1510 1.0714 -0.0176 0.130 Uiso 1 1 calc R
C46 C 0.2374(14) 1.0169(9) 0.0240(5) 0.075(5) Uani 1 1 d .
H46A H 0.2261 0.9712 0.0134 0.090 Uiso 1 1 calc R
C52 C 0.3495(11) 0.7590(8) 0.0961(4) 0.049(4) Uani 1 1 d .
C53 C 0.3672(15) 0.6892(9) 0.0806(5) 0.083(6) Uani 1 1 d .
H53A H 0.3457 0.6789 0.0548 0.099 Uiso 1 1 calc R
C54 C 0.4152(17) 0.6388(9) 0.1036(5) 0.094(7) Uani 1 1 d .
H54A H 0.4286 0.5941 0.0933 0.112 Uiso 1 1 calc R
C55 C 0.4458(15) 0.6525(9) 0.1435(5) 0.086(6) Uani 1 1 d .
H55A H 0.4755 0.6169 0.1597 0.103 Uiso 1 1 calc R
C56 C 0.4299(13) 0.7190(8) 0.1567(4) 0.062(5) Uani 1 1 d .
H56A H 0.4514 0.7292 0.1824 0.075 Uiso 1 1 calc R
C61 C 0.2803(13) 0.8097(8) 0.0355(4) 0.058(4) Uani 1 1 d .
C62 C 0.3592(15) 0.8135(10) 0.0147(5) 0.081(6) Uani 1 1 d .
H62A H 0.4227 0.8137 0.0279 0.097 Uiso 1 1 calc R
C63 C 0.3463(19) 0.8169(13) -0.0252(6) 0.109(8) Uani 1 1 d .
H63A H 0.4004 0.8191 -0.0387 0.131 Uiso 1 1 calc R
C64 C 0.250(2) 0.8172(12) -0.0452(6) 0.101(7) Uani 1 1 d .
H64A H 0.2398 0.8184 -0.0720 0.122 Uiso 1 1 calc R
C65 C 0.1713(18) 0.8157(12) -0.0247(6) 0.103(7) Uani 1 1 d .
H65A H 0.1074 0.8182 -0.0373 0.124 Uiso 1 1 calc R
C66 C 0.1894(15) 0.8102(10) 0.0162(5) 0.077(5) Uani 1 1 d .
H66A H 0.1360 0.8068 0.0301 0.092 Uiso 1 1 calc R
C72 C 0.1750(10) 0.8240(8) 0.1701(4) 0.049(4) Uani 1 1 d .
C73 C 0.1068(13) 0.7976(9) 0.1937(4) 0.068(5) Uani 1 1 d .
H73A H 0.0481 0.7777 0.1820 0.082 Uiso 1 1 calc R
C74 C 0.1234(13) 0.8000(11) 0.2324(5) 0.081(6) Uani 1 1 d .
H74A H 0.0766 0.7825 0.2471 0.098 Uiso 1 1 calc R
C75 C 0.2126(13) 0.8292(11) 0.2504(5) 0.076(5) Uani 1 1 d .
H75A H 0.2249 0.8331 0.2772 0.092 Uiso 1 1 calc R
C76 C 0.2818(12) 0.8521(8) 0.2270(4) 0.055(4) Uani 1 1 d .
H76A H 0.3421 0.8696 0.2387 0.066 Uiso 1 1 calc R
C81 C 0.0808(12) 0.7921(8) 0.1105(4) 0.050(4) Uani 1 1 d .
C82 C -0.0096(13) 0.8245(10) 0.0989(5) 0.076(5) Uani 1 1 d .
H82A H -0.0205 0.8719 0.1060 0.091 Uiso 1 1 calc R
C83 C -0.0823(15) 0.7869(12) 0.0771(6) 0.098(7) Uani 1 1 d .
H83A H -0.1415 0.8103 0.0692 0.118 Uiso 1 1 calc R
C84 C -0.0726(18) 0.7182(13) 0.0667(6) 0.096(7) Uani 1 1 d .
H84A H -0.1231 0.6941 0.0515 0.115 Uiso 1 1 calc R
C85 C 0.0131(17) 0.6850(12) 0.0792(7) 0.100(7) Uani 1 1 d .
H85A H 0.0211 0.6369 0.0726 0.119 Uiso 1 1 calc R
C86 C 0.0921(14) 0.7209(10) 0.1022(6) 0.085(6) Uani 1 1 d .
H86A H 0.1496 0.6964 0.1113 0.102 Uiso 1 1 calc R
C111 C 0.6753(12) 0.9307(9) 0.3631(4) 0.063(5) Uani 1 1 d .
C112 C 0.6976(18) 1.0025(12) 0.3659(7) 0.120(9) Uani 1 1 d .
H11A H 0.6644 1.0348 0.3485 0.144 Uiso 1 1 calc R
C113 C 0.770(2) 1.0283(17) 0.3948(8) 0.155(13) Uani 1 1 d .
H11B H 0.7833 1.0775 0.3963 0.186 Uiso 1 1 calc R
C114 C 0.820(2) 0.985(2) 0.4196(10) 0.158(13) Uani 1 1 d .
H11C H 0.8684 1.0030 0.4384 0.190 Uiso 1 1 calc R
C115 C 0.800(2) 0.9146(17) 0.4170(8) 0.151(13) Uani 1 1 d .
H11D H 0.8354 0.8835 0.4344 0.182 Uiso 1 1 calc R
C116 C 0.7291(16) 0.8860(12) 0.3899(6) 0.103(8) Uani 1 1 d .
H11E H 0.7170 0.8366 0.3895 0.124 Uiso 1 1 calc R
C121 C 0.5252(11) 0.8236(8) 0.3446(4) 0.048(4) Uani 1 1 d .
C122 C 0.5756(13) 0.7610(9) 0.3572(4) 0.061(4) Uani 1 1 d .
H12A H 0.6411 0.7562 0.3533 0.074 Uiso 1 1 calc R
C123 C 0.5313(14) 0.7061(8) 0.3752(5) 0.063(5) Uani 1 1 d .
H12B H 0.5678 0.6656 0.3840 0.076 Uiso 1 1 calc R
C124 C 0.4355(15) 0.7105(10) 0.3803(5) 0.073(5) Uani 1 1 d .
H12C H 0.4063 0.6743 0.3933 0.088 Uiso 1 1 calc R
C125 C 0.3813(14) 0.7700(12) 0.3657(6) 0.088(6) Uani 1 1 d .
H12D H 0.3144 0.7728 0.3676 0.105 Uiso 1 1 calc R
C126 C 0.4275(13) 0.8246(9) 0.3484(5) 0.069(5) Uani 1 1 d .
H12E H 0.3903 0.8641 0.3388 0.083 Uiso 1 1 calc R
C131 C 0.4948(12) 0.9683(7) 0.3191(4) 0.053(4) Uani 1 1 d .
C132 C 0.4609(15) 0.9915(11) 0.3525(5) 0.089(6) Uani 1 1 d .
H13C H 0.4893 0.9744 0.3764 0.107 Uiso 1 1 calc R
C133 C 0.3835(17) 1.0410(11) 0.3502(6) 0.101(7) Uani 1 1 d .
H13D H 0.3617 1.0573 0.3728 0.121 Uiso 1 1 calc R
C134 C 0.3398(13) 1.0656(10) 0.3159(6) 0.076(5) Uani 1 1 d .
H13E H 0.2879 1.0982 0.3147 0.092 Uiso 1 1 calc R
C135 C 0.3723(12) 1.0424(10) 0.2836(5) 0.072(5) Uani 1 1 d .
H13F H 0.3421 1.0595 0.2600 0.086 Uiso 1 1 calc R
C136 C 0.4500(12) 0.9932(9) 0.2839(5) 0.068(5) Uani 1 1 d .
H13B H 0.4709 0.9777 0.2609 0.081 Uiso 1 1 calc R
C141 C 0.5769(10) 0.6945(7) 0.2586(4) 0.045(4) Uani 1 1 d .
C142 C 0.5864(11) 0.6250(8) 0.2438(4) 0.055(4) Uani 1 1 d .
H14B H 0.6470 0.6100 0.2375 0.066 Uiso 1 1 calc R
C143 C 0.5066(12) 0.5780(9) 0.2383(5) 0.061(4) Uani 1 1 d .
H14C H 0.5138 0.5319 0.2284 0.073 Uiso 1 1 calc R
C144 C 0.4168(12) 0.6005(9) 0.2476(5) 0.064(5) Uani 1 1 d .
H14D H 0.3640 0.5685 0.2448 0.077 Uiso 1 1 calc R
C145 C 0.4038(11) 0.6685(9) 0.2609(5) 0.060(5) Uani 1 1 d .
H14E H 0.3422 0.6834 0.2663 0.072 Uiso 1 1 calc R
C146 C 0.4847(10) 0.7158(8) 0.2662(4) 0.045(4) Uani 1 1 d .
H14F H 0.4759 0.7624 0.2751 0.054 Uiso 1 1 calc R
C151 C 0.7539(10) 0.7263(7) 0.2280(4) 0.043(3) Uani 1 1 d .
C152 C 0.8487(10) 0.6985(8) 0.2339(5) 0.060(4) Uani 1 1 d .
H15B H 0.8798 0.6924 0.2589 0.071 Uiso 1 1 calc R
C153 C 0.8985(12) 0.6793(9) 0.2026(6) 0.072(5) Uani 1 1 d .
H15C H 0.9612 0.6594 0.2068 0.087 Uiso 1 1 calc R
C154 C 0.8518(16) 0.6906(10) 0.1646(6) 0.085(6) Uani 1 1 d .
H15D H 0.8844 0.6794 0.1436 0.102 Uiso 1 1 calc R
C155 C 0.7591(15) 0.7181(11) 0.1589(5) 0.083(6) Uani 1 1 d .
H15E H 0.7280 0.7258 0.1339 0.100 Uiso 1 1 calc R
C156 C 0.7115(13) 0.7347(10) 0.1904(5) 0.071(5) Uani 1 1 d .
H15F H 0.6475 0.7523 0.1860 0.085 Uiso 1 1 calc R
C161 C 0.7635(9) 0.7118(7) 0.3095(4) 0.039(3) Uani 1 1 d .
C162 C 0.7591(12) 0.6394(9) 0.3191(5) 0.061(4) Uani 1 1 d .
H16B H 0.7121 0.6107 0.3048 0.074 Uiso 1 1 calc R
C163 C 0.8193(12) 0.6084(9) 0.3481(5) 0.063(4) Uani 1 1 d .
H16C H 0.8134 0.5596 0.3537 0.075 Uiso 1 1 calc R
C164 C 0.8889(13) 0.6500(10) 0.3689(5) 0.067(5) Uani 1 1 d .
H16D H 0.9311 0.6295 0.3890 0.081 Uiso 1 1 calc R
C165 C 0.8972(12) 0.7216(10) 0.3605(5) 0.077(6) Uani 1 1 d .
H16E H 0.9458 0.7493 0.3747 0.093 Uiso 1 1 calc R
C166 C 0.8344(12) 0.7535(9) 0.3312(5) 0.070(5) Uani 1 1 d .
H16F H 0.8395 0.8025 0.3261 0.084 Uiso 1 1 calc R
C171 C 0.8038(11) 0.9437(9) 0.2879(6) 0.064(5) Uani 1 1 d .
H17A H 0.8364 0.9470 0.3146 0.077 Uiso 1 1 calc R
C172 C 0.8259(11) 0.8961(11) 0.2599(6) 0.076(6) Uani 1 1 d .
H17B H 0.8766 0.8587 0.2643 0.092 Uiso 1 1 calc R
C173 C 0.7690(15) 0.9088(12) 0.2238(6) 0.082(6) Uani 1 1 d .
H17C H 0.7755 0.8857 0.1990 0.098 Uiso 1 1 calc R
C174 C 0.7109(16) 0.9694(13) 0.2308(7) 0.094(7) Uani 1 1 d .
H17D H 0.6665 0.9948 0.2110 0.113 Uiso 1 1 calc R
C175 C 0.7286(13) 0.9891(9) 0.2700(7) 0.080(6) Uani 1 1 d .
H17F H 0.7004 1.0308 0.2819 0.096 Uiso 1 1 calc R

loop_
_atom_site_aniso_label
_atom_site_aniso_U_11
_atom_site_aniso_U_22
_atom_site_aniso_U_33
_atom_site_aniso_U_23
_atom_site_aniso_U_13
_atom_site_aniso_U_12
Sb 0.0721(9) 0.0853(10) 0.1226(13) -0.0025(9) 0.0048(8) 0.0078(8)
Ru1 0.0458(7) 0.0398(7) 0.0368(6) 0.0009(5) -0.0002(5) -0.0022(5)
Ru2 0.0415(7) 0.0410(7) 0.0362(6) 0.0005(5) 0.0007(5) -0.0009(5)
Ru3 0.0348(7) 0.0417(7) 0.0564(8) 0.0093(6) -0.0027(5) -0.0035(5)
P1 0.048(2) 0.039(2) 0.052(2) 0.0014(19) -0.0076(18) -0.0028(18)
P2 0.036(2) 0.043(2) 0.053(2) 0.0056(18) 0.0002(18) 0.0005(17)
F1 0.56(5) 0.30(3) 0.157(18) -0.104(18) 0.20(2) -0.24(3)
F2 0.49(5) 0.176(19) 0.21(2) -0.059(17) -0.01(3) -0.13(2)
F3 0.33(3) 0.173(17) 0.184(18) 0.073(15) -0.074(18) -0.073(18)
F4 1.08(7) 0.38(3) 0.37(4) 0.25(3) -0.39(5) -0.508
F5 0.112(14) 0.22(2) 0.45(4) -0.06(2) 0.045(19) -0.014(14)
F6 0.097(14) 0.35(4) 0.55(5) 0.10(4) 0.09(2) 0.044(18)
N1 0.039(7) 0.054(8) 0.046(7) 0.000(6) -0.006(6) 0.003(6)
N11 0.043(7) 0.050(7) 0.042(7) -0.007(6) -0.001(6) -0.007(6)
N21 0.040(7) 0.042(7) 0.043(7) -0.003(6) -0.005(6) 0.000(6)
N31 0.047(8) 0.055(8) 0.053(8) -0.014(7) -0.001(6) 0.004(6)
N41 0.059(9) 0.046(7) 0.049(8) 0.004(6) 0.021(6) 0.000(6)
N51 0.060(8) 0.039(7) 0.037(7) -0.005(6) 0.005(6) -0.003(6)
N61 0.060(8) 0.049(7) 0.040(7) -0.006(6) -0.004(6) 0.007(6)
N71 0.067(9) 0.034(6) 0.034(7) 0.006(5) 0.008(6) -0.002(6)
N81 0.057(8) 0.046(7) 0.043(8) 0.002(6) -0.008(6) -0.011(6)
C1 0.029(8) 0.025(7) 0.074(11) -0.001(7) 0.027(8) -0.005(6)
C11 0.054(10) 0.038(9) 0.059(10) -0.007(7) -0.005(9) -0.002(7)
C12 0.043(9) 0.041(8) 0.031(7) -0.004(6) 0.003(6) 0.002(7)
C13 0.036(8) 0.049(9) 0.054(9) -0.012(7) 0.000(7) 0.008(7)
C14 0.093(14) 0.039(9) 0.066(11) -0.005(8) 0.006(10) -0.009(9)
C15 0.040(9) 0.065(11) 0.063(10) -0.012(9) -0.001(8) -0.013(8)
C16 0.037(9) 0.047(9) 0.055(9) -0.011(7) 0.000(7) 0.007(7)
C22 0.052(11) 0.055(10) 0.067(11) -0.009(8) -0.013(9) 0.009(8)
C23 0.078(16) 0.065(13) 0.118(19) -0.018(12) -0.023(14) 0.006(11)
C24 0.042(12) 0.062(13) 0.19(3) -0.038(16) -0.002(16) -0.005(10)
C25 0.063(13) 0.064(12) 0.089(14) -0.017(10) 0.012(11) -0.013(9)
C26 0.072(16) 0.089(16) 0.13(2) -0.030(15) 0.024(14) 0.006(12)
C32 0.057(11) 0.045(9) 0.049(9) 0.004(7) 0.018(8) 0.001(8)
C33 0.086(14) 0.071(12) 0.057(11) -0.003(9) 0.017(10) -0.023(10)
C34 0.069(14) 0.097(16) 0.115(18) -0.028(14) 0.045(13) -0.036(12)
C35 0.078(14) 0.081(14) 0.081(14) 0.004(11) 0.025(11) -0.009(11)
C36 0.070(12) 0.053(10) 0.060(10) -0.013(8) 0.012(9) -0.009(9)
C41 0.061(10) 0.036(9) 0.046(9) 0.015(7) 0.011(8) -0.006(7)
C42 0.087(13) 0.059(12) 0.066(11) 0.016(9) -0.005(10) -0.011(10)
C43 0.15(2) 0.041(11) 0.094(16) 0.012(11) 0.014(15) 0.009(12)
C44 0.15(2) 0.094(17) 0.054(13) 0.010(12) -0.047(13) 0.031(15)
C45 0.13(2) 0.114(19) 0.066(14) 0.009(14) -0.035(13) -0.001(16)
C46 0.122(16) 0.054(11) 0.042(10) 0.005(8) -0.018(10) 0.004(10)
C52 0.063(10) 0.044(9) 0.039(9) 0.009(7) 0.005(7) 0.008(8)
C53 0.129(17) 0.056(11) 0.060(11) -0.008(9) 0.000(11) 0.029(11)
C54 0.17(2) 0.048(11) 0.059(12) 0.006(9) -0.008(12) 0.041(12)
C55 0.136(18) 0.055(11) 0.056(12) -0.006(9) -0.023(11) 0.045(11)
C56 0.098(13) 0.047(10) 0.038(9) 0.009(8) -0.003(8) 0.015(9)
C61 0.091(13) 0.042(9) 0.039(9) -0.003(7) 0.000(9) 0.002(9)
C62 0.103(16) 0.106(15) 0.037(10) -0.008(10) 0.024(10) 0.006(12)
C63 0.111(19) 0.14(2) 0.080(16) -0.003(15) 0.031(14) 0.006(16)
C64 0.13(2) 0.112(18) 0.059(13) -0.001(12) 0.015(15) 0.015(16)
C65 0.108(18) 0.130(19) 0.059(13) 0.005(13) -0.036(13) -0.010(15)
C66 0.094(15) 0.094(14) 0.037(10) 0.002(9) -0.011(10) -0.008(11)
C72 0.026(8) 0.060(10) 0.062(11) 0.009(8) 0.013(7) -0.018(7)
C73 0.070(12) 0.084(13) 0.046(10) 0.003(9) -0.009(9) -0.023(10)
C74 0.065(12) 0.119(17) 0.061(12) 0.024(11) 0.013(10) -0.024(11)
C75 0.065(12) 0.117(16) 0.048(10) -0.006(10) 0.012(9) -0.008(11)
C76 0.059(10) 0.063(10) 0.046(10) 0.005(8) 0.009(8) 0.002(8)
C81 0.063(11) 0.053(10) 0.033(8) -0.002(7) -0.001(7) -0.009(8)
C82 0.076(13) 0.056(11) 0.093(14) 0.010(10) -0.004(11) -0.019(10)
C83 0.080(14) 0.094(16) 0.105(16) 0.023(13) -0.051(13) -0.030(13)
C84 0.11(2) 0.091(17) 0.072(14) -0.011(12) -0.027(13) -0.043(15)
C85 0.097(17) 0.076(14) 0.123(19) -0.043(14) 0.004(15) -0.017(13)
C86 0.063(12) 0.074(14) 0.117(17) -0.019(12) 0.012(11) -0.010(10)
C111 0.066(11) 0.069(12) 0.048(10) -0.005(9) -0.014(8) -0.021(9)
C112 0.16(2) 0.074(15) 0.107(18) -0.002(13) -0.047(16) -0.046(15)
C113 0.18(3) 0.13(2) 0.14(2) -0.04(2) -0.06(2) -0.08(2)
C114 0.15(3) 0.16(3) 0.14(3) -0.04(2) -0.07(2) -0.02(2)
C115 0.14(2) 0.12(2) 0.17(3) -0.04(2) -0.09(2) 0.043(19)
C116 0.111(17) 0.091(15) 0.089(15) -0.016(12) -0.055(13) -0.002(13)
C121 0.047(10) 0.047(9) 0.047(9) -0.004(7) -0.001(7) 0.010(7)
C122 0.079(12) 0.058(11) 0.049(10) -0.001(8) 0.015(9) -0.005(9)
C123 0.084(14) 0.043(10) 0.060(11) 0.011(8) -0.004(10) 0.008(9)
C124 0.083(14) 0.072(13) 0.064(12) 0.016(10) 0.009(10) -0.005(11)
C125 0.052(12) 0.101(16) 0.108(16) 0.017(13) 0.004(11) -0.010(11)
C126 0.063(12) 0.056(11) 0.084(13) 0.013(9) -0.004(10) 0.003(9)
C131 0.081(12) 0.029(8) 0.048(10) -0.001(7) 0.006(9) -0.010(7)
C132 0.121(17) 0.092(15) 0.051(11) -0.007(10) 0.001(11) 0.041(13)
C133 0.129(19) 0.091(16) 0.085(16) -0.004(12) 0.020(14) 0.048(14)
C134 0.067(12) 0.082(13) 0.079(14) -0.009(11) 0.004(11) 0.020(10)
C135 0.054(11) 0.095(14) 0.064(12) 0.018(10) -0.002(9) 0.030(10)
C136 0.057(11) 0.072(12) 0.072(12) -0.003(10) 0.000(9) -0.003(9)
C141 0.046(9) 0.044(9) 0.043(8) -0.001(7) -0.002(7) 0.006(7)
C142 0.048(9) 0.056(10) 0.061(10) 0.004(8) 0.006(8) 0.019(8)
C143 0.063(12) 0.046(10) 0.071(12) -0.004(8) 0.002(9) -0.007(9)
C144 0.055(11) 0.056(11) 0.076(12) 0.014(9) -0.008(9) -0.015(9)
C145 0.032(9) 0.075(12) 0.075(12) 0.022(10) 0.012(8) -0.015(8)
C146 0.044(9) 0.049(9) 0.040(8) 0.004(7) 0.000(7) 0.006(7)
C151 0.040(9) 0.038(8) 0.051(9) -0.003(7) 0.005(7) -0.004(7)
C152 0.034(9) 0.058(10) 0.086(12) 0.008(9) 0.007(9) -0.004(8)
C153 0.047(10) 0.066(12) 0.109(16) 0.003(11) 0.032(11) 0.008(9)
C154 0.100(16) 0.080(14) 0.085(15) -0.001(12) 0.055(13) 0.009(12)
C155 0.093(15) 0.098(15) 0.062(12) -0.002(11) 0.025(11) 0.028(12)
C156 0.070(12) 0.087(13) 0.056(11) -0.007(10) 0.015(9) 0.026(10)
C161 0.030(8) 0.041(8) 0.048(9) 0.010(7) 0.007(7) 0.000(6)
C162 0.067(11) 0.061(11) 0.052(10) 0.004(8) -0.004(9) -0.007(9)
C163 0.063(11) 0.058(10) 0.066(11) 0.006(9) 0.002(9) 0.008(9)
C164 0.069(12) 0.083(13) 0.046(10) 0.013(9) -0.006(9) 0.023(10)
C165 0.055(11) 0.068(12) 0.095(14) 0.010(11) -0.044(10) -0.007(9)
C166 0.061(11) 0.055(10) 0.089(13) -0.002(10) -0.014(10) 0.005(9)
C171 0.034(9) 0.060(11) 0.096(14) 0.005(10) -0.004(9) 0.000(8)
C172 0.029(9) 0.080(13) 0.120(17) 0.023(13) 0.008(10) 0.004(9)
C173 0.084(15) 0.085(15) 0.080(14) 0.007(12) 0.030(12) -0.031(12)
C174 0.088(15) 0.091(16) 0.093(17) 0.055(14) -0.029(13) -0.032(13)
C175 0.056(12) 0.044(10) 0.14(2) 0.023(12) 0.024(12) -0.005(9)

loop_
_atom_type_symbol
_atom_type_description
_atom_type_scat_dispersion_real
_atom_type_scat_dispersion_imag
_atom_type_scat_source
C C 0.0033 0.0016 'International Tables Vol C Tables 4.2.6.8 and 6.1.1.4'
H H 0.0000 0.0000 'International Tables Vol C Tables 4.2.6.8 and 6.1.1.4'
N N 0.0061 0.0033 'International Tables Vol C Tables 4.2.6.8 and 6.1.1.4'
F F 0.0171 0.0103 'International Tables Vol C Tables 4.2.6.8 and 6.1.1.4'
P P 0.1023 0.0942 'International Tables Vol C Tables 4.2.6.8 and 6.1.1.4'
Cl Cl 0.1484 0.1585 'International Tables Vol C Tables 4.2.6.8 and 6.1.1.4'
Ru Ru -1.2594 0.8363 'International Tables Vol C Tables 4.2.6.8 and 6.1.1.4'
Sb Sb -0.5866 1.5461 'International Tables Vol C Tables 4.2.6.8 and 6.1.1.4'

loop_
_geom_angle_atom_site_label_1
_geom_angle_atom_site_label_2
_geom_angle_atom_site_label_3
_geom_angle
F4 Sb F2 89.4(16)
F4 Sb F6 90(2)
F2 Sb F6 92.6(16)
F4 Sb F1 94.4(16)
F2 Sb F1 175.3(11)
F6 Sb F1 90.3(16)
F4 Sb F3 177(3)
F2 Sb F3 88.0(11)
F6 Sb F3 92.5(13)
F1 Sb F3 88.1(11)
F4 Sb F5 98(2)
F2 Sb F5 91.3(14)
F6 Sb F5 171.6(12)
F1 Sb F5 85.4(12)
F3 Sb F5 80.3(12)
N61 Ru1 N81 90.5(5)
N61 Ru1 N41 90.5(5)
N81 Ru1 N41 178.1(5)
N61 Ru1 N21 179.7(5)
N81 Ru1 N21 89.3(5)
N41 Ru1 N21 89.8(5)
N61 Ru1 Ru2 90.4(3)
N81 Ru1 Ru2 89.6(3)
N41 Ru1 Ru2 88.8(4)
N21 Ru1 Ru2 89.7(3)
N71 Ru2 N51 91.7(4)
N71 Ru2 N11 91.0(4)
N51 Ru2 N11 173.2(4)
N71 Ru2 N31 175.2(5)
N51 Ru2 N31 88.7(4)
N11 Ru2 N31 88.1(5)
N71 Ru2 N1 90.8(4)
N51 Ru2 N1 94.5(4)
N11 Ru2 N1 91.7(4)
N31 Ru2 N1 93.9(5)
N71 Ru2 Ru1 87.2(3)
N51 Ru2 Ru1 87.3(3)
N11 Ru2 Ru1 86.6(3)
N31 Ru2 Ru1 88.1(3)
N1 Ru2 Ru1 177.4(3)
C1 Ru3 C175 114.3(7)
C1 Ru3 C174 87.8(6)
C175 Ru3 C174 37.0(7)
C1 Ru3 C172 132.3(7)
C175 Ru3 C172 60.2(7)
C174 Ru3 C172 59.8(7)
C1 Ru3 C173 96.2(7)
C175 Ru3 C173 62.5(7)
C174 Ru3 C173 36.9(7)
C172 Ru3 C173 36.8(7)
C1 Ru3 C171 148.3(6)
C175 Ru3 C171 36.7(6)
C174 Ru3 C171 60.8(7)
C172 Ru3 C171 35.6(6)
C173 Ru3 C171 61.9(7)
C1 Ru3 P2 88.8(4)
C175 Ru3 P2 151.7(5)
C174 Ru3 P2 136.4(8)
C172 Ru3 P2 92.5(5)
C173 Ru3 P2 100.6(6)
C171 Ru3 P2 116.3(4)
C1 Ru3 P1 98.1(4)
C175 Ru3 P1 91.9(6)
C174 Ru3 P1 122.4(8)
C172 Ru3 P1 128.2(6)
C173 Ru3 P1 154.1(5)
C171 Ru3 P1 95.7(5)
P2 Ru3 P1 101.08(14)
C121 P1 C131 101.1(7)
C121 P1 C111 102.4(7)
C131 P1 C111 99.9(7)
C121 P1 Ru3 122.4(5)
C131 P1 Ru3 116.5(5)
C111 P1 Ru3 111.4(6)
C151 P2 C141 101.0(6)
C151 P2 C161 100.8(6)
C141 P2 C161 105.0(6)
C151 P2 Ru3 109.0(5)
C141 P2 Ru3 119.9(5)
C161 P2 Ru3 118.1(5)
C1 N1 Ru2 173.1(11)
C16 N11 C12 119.3(12)
C16 N11 Ru2 121.6(9)
C12 N11 Ru2 118.9(8)
C12 N21 C11 120.8(11)
C12 N21 Ru1 118.6(9)
C11 N21 Ru1 120.6(9)
C36 N31 C32 120.0(14)
C36 N31 Ru2 122.3(11)
C32 N31 Ru2 117.8(10)
C32 N41 C41 118.3(12)
C32 N41 Ru1 120.6(9)
C41 N41 Ru1 120.8(9)
C52 N51 C56 119.0(12)
C52 N51 Ru2 118.3(9)
C56 N51 Ru2 122.4(9)
C52 N61 C61 119.6(12)
C52 N61 Ru1 120.1(9)
C61 N61 Ru1 120.1(9)
C76 N71 C72 120.4(13)
C76 N71 Ru2 121.4(10)
C72 N71 Ru2 118.1(9)
C72 N81 C81 119.3(12)
C72 N81 Ru1 120.2(9)
C81 N81 Ru1 120.5(9)
N1 C1 Ru3 169.2(12)
C02 C01 Cl1 120(4)
C01 C02 Cl2 96(3)
C25 C11 C22 118.7(16)
C25 C11 N21 122.0(15)
C22 C11 N21 119.1(15)
N21 C12 N11 115.9(11)
N21 C12 C13 124.8(12)
N11 C12 C13 119.1(12)
C14 C13 C12 119.9(14)
C13 C14 C15 120.0(14)
C16 C15 C14 118.9(14)
N11 C16 C15 122.0(13)
C23 C22 C11 123.1(19)
C22 C23 C24 117(2)
C23 C24 C26 124(2)
C11 C25 C26 120.4(19)
C24 C26 C25 117(2)
N41 C32 N31 115.9(13)
N41 C32 C33 126.2(15)
N31 C32 C33 117.9(15)
C34 C33 C32 117.8(17)
C35 C34 C33 123.2(18)
C34 C35 C36 116.0(19)
N31 C36 C35 124.8(17)
C46 C41 C42 119.6(14)
C46 C41 N41 120.1(13)
C42 C41 N41 120.2(13)
C43 C42 C41 119.2(17)
C44 C43 C42 122.2(19)
C43 C44 C45 118.3(19)
C44 C45 C46 120.9(18)
C41 C46 C45 119.5(17)
N61 C52 N51 116.5(13)
N61 C52 C53 124.3(14)
N51 C52 C53 119.1(13)
C54 C53 C52 119.5(16)
C53 C54 C55 121.3(16)
C56 C55 C54 117.3(15)
C55 C56 N51 123.6(14)
C66 C61 C62 118.5(16)
C66 C61 N61 121.0(16)
C62 C61 N61 120.3(16)
C61 C62 C63 122(2)
C62 C63 C64 119(2)
C65 C64 C63 119(2)
C64 C65 C66 119(2)
C61 C66 C65 122(2)
N81 C72 N71 116.1(12)
N81 C72 C73 126.4(13)
N71 C72 C73 117.4(14)
C74 C73 C72 122.5(16)
C73 C74 C75 119.2(16)
C76 C75 C74 118.2(16)
N71 C76 C75 122.3(15)
C86 C81 C82 118.5(15)
C86 C81 N81 119.1(15)
C82 C81 N81 122.4(14)
C83 C82 C81 120.2(18)
C84 C83 C82 123(2)
C83 C84 C85 117.4(19)
C84 C85 C86 122.4(19)
C81 C86 C85 118.1(19)
C112 C111 C116 115.9(17)
C112 C111 P1 120.3(14)
C116 C111 P1 123.4(14)
C111 C112 C113 121(2)
C114 C113 C112 122(3)
C113 C114 C115 118(3)
C114 C115 C116 123(3)
C115 C116 C111 120(2)
C126 C121 C122 115.9(15)
C126 C121 P1 123.7(12)
C122 C121 P1 120.4(12)
C123 C122 C121 121.9(16)
C124 C123 C122 120.5(16)
C123 C124 C125 119.0(17)
C126 C125 C124 119.3(18)
C121 C126 C125 123.1(16)
C132 C131 C136 119.4(16)
C132 C131 P1 119.0(13)
C136 C131 P1 121.2(12)
C131 C132 C133 119.4(18)
C134 C133 C132 121.4(19)
C135 C134 C133 118.9(18)
C134 C135 C136 122.7(17)
C131 C136 C135 118.2(17)
C146 C141 C142 117.6(13)
C146 C141 P2 122.8(11)
C142 C141 P2 119.6(11)
C143 C142 C141 121.2(14)
C144 C143 C142 119.2(15)
C145 C144 C143 121.4(15)
C144 C145 C146 119.1(15)
C141 C146 C145 121.4(14)
C156 C151 C152 117.1(14)
C156 C151 P2 119.8(11)
C152 C151 P2 123.2(12)
C151 C152 C153 121.2(16)
C152 C153 C154 119.0(16)
C155 C154 C153 119.8(17)
C154 C155 C156 119.5(18)
C151 C156 C155 123.4(16)
C162 C161 C166 117.2(14)
C162 C161 P2 123.4(11)
C166 C161 P2 119.3(11)
C163 C162 C161 123.5(16)
C162 C163 C164 118.6(16)
C163 C164 C165 120.5(15)
C164 C165 C166 120.8(16)
C165 C166 C161 119.6(16)
C172 C171 C175 106.3(18)
C172 C171 Ru3 70.9(10)
C175 C171 Ru3 69.5(9)
C171 C172 C173 112.4(17)
C171 C172 Ru3 73.5(10)
C173 C172 Ru3 71.8(9)
C172 C173 C174 103.7(18)
C172 C173 Ru3 71.5(10)
C174 C173 Ru3 71.0(11)
C175 C174 C173 110.0(17)
C175 C174 Ru3 71.0(10)
C173 C174 Ru3 72.1(10)
C174 C175 C171 107.5(19)
C174 C175 Ru3 72.0(11)
C171 C175 Ru3 73.8(9)

loop_
_geom_bond_atom_site_label_1
_geom_bond_atom_site_label_2
_geom_bond_distance
Sb F4 1.66(3)
Sb F2 1.74(2)
Sb F6 1.742(19)
Sb F1 1.781(19)
Sb F3 1.809(17)
Sb F5 1.812(19)
Ru1 N61 2.008(11)
Ru1 N81 2.031(12)
Ru1 N41 2.037(11)
Ru1 N21 2.043(11)
Ru1 Ru2 2.2870(16)
Ru2 N71 2.096(11)
Ru2 N51 2.099(11)
Ru2 N11 2.104(11)
Ru2 N31 2.107(13)
Ru2 N1 2.150(12)
Ru3 C1 2.001(16)
Ru3 C175 2.215(17)
Ru3 C174 2.229(18)
Ru3 C172 2.238(16)
Ru3 C173 2.242(18)
Ru3 C171 2.272(16)
Ru3 P2 2.329(4)
Ru3 P1 2.364(4)
Cl1 C01 1.703(5)
Cl2 C02 1.701(5)
P1 C121 1.835(16)
P1 C131 1.841(16)
P1 C111 1.851(15)
P2 C151 1.830(14)
P2 C141 1.843(15)
P2 C161 1.860(13)
N1 C1 1.155(17)
N11 C16 1.365(17)
N11 C12 1.371(16)
N21 C12 1.354(16)
N21 C11 1.404(18)
N31 C36 1.360(19)
N31 C32 1.378(18)
N41 C32 1.351(18)
N41 C41 1.437(17)
N51 C52 1.370(17)
N51 C56 1.385(17)
N61 C52 1.357(17)
N61 C61 1.417(18)
N71 C76 1.338(17)
N71 C72 1.394(17)
N81 C72 1.323(18)
N81 C81 1.432(18)
C01 C02 1.558(5)
C11 C25 1.38(2)
C11 C22 1.40(2)
C12 C13 1.430(18)
C13 C14 1.34(2)
C14 C15 1.41(2)
C15 C16 1.37(2)
C22 C23 1.37(2)
C23 C24 1.38(3)
C24 C26 1.39(3)
C25 C26 1.41(3)
C32 C33 1.44(2)
C33 C34 1.40(3)
C34 C35 1.37(3)
C35 C36 1.37(2)
C41 C46 1.36(2)
C41 C42 1.39(2)
C42 C43 1.39(2)
C43 C44 1.33(3)
C44 C45 1.39(3)
C45 C46 1.39(3)
C52 C53 1.43(2)
C53 C54 1.35(2)
C54 C55 1.42(2)
C55 C56 1.34(2)
C61 C66 1.34(2)
C61 C62 1.38(2)
C62 C63 1.38(3)
C63 C64 1.41(3)
C64 C65 1.36(3)
C65 C66 1.42(2)
C72 C73 1.41(2)
C73 C74 1.34(2)
C74 C75 1.41(2)
C75 C76 1.40(2)
C81 C86 1.36(2)
C81 C82 1.39(2)
C82 C83 1.36(2)
C83 C84 1.34(3)
C84 C85 1.35(3)
C85 C86 1.43(3)
C111 C112 1.36(2)
C111 C116 1.39(2)
C112 C113 1.41(3)
C113 C114 1.30(4)
C114 C115 1.34(4)
C115 C116 1.37(3)
C121 C126 1.36(2)
C121 C122 1.39(2)
C122 C123 1.38(2)
C123 C124 1.35(2)
C124 C125 1.39(2)
C125 C126 1.37(2)
C131 C132 1.38(2)
C131 C136 1.38(2)
C132 C133 1.40(2)
C133 C134 1.35(2)
C134 C135 1.33(2)
C135 C136 1.40(2)
C141 C146 1.382(19)
C141 C142 1.400(19)
C142 C143 1.39(2)
C143 C144 1.38(2)
C144 C145 1.36(2)
C145 C146 1.408(19)
C151 C156 1.37(2)
C151 C152 1.388(19)
C152 C153 1.41(2)
C153 C154 1.41(2)
C154 C155 1.36(2)
C155 C156 1.39(2)
C161 C162 1.39(2)
C161 C166 1.39(2)
C162 C163 1.35(2)
C163 C164 1.36(2)
C164 C165 1.37(2)
C165 C166 1.38(2)
C171 C172 1.38(2)
C171 C175 1.41(2)
C172 C173 1.41(3)
C173 C174 1.42(3)
C174 C175 1.41(3)
